data_2215923
loop_
_publ_author_name
'Zhang, Cunyan'
'Li, Hui'
'Liu, Dengke'
'Liu, Mo'

_publ_section_title
;
 Ethyl 2-[2-acetyl-5-(3-methylbut-2-enyloxy)phenoxy]acetate
;
_journal_coeditor_code HB2518
_journal_issue 11
_journal_name_full 'Acta Crystallographica Section E'
_journal_page_first o4210
_journal_page_last o4210
_journal_paper_doi 10.1107/S1600536807041530
_journal_volume 63
_journal_year 2007
_chemical_formula_iupac 'C17 H22 O5'
_chemical_formula_moiety 'C17 H22 O5'
_chemical_formula_sum 'C17 H22 O5'
_chemical_formula_weight 306.35
_chemical_name_systematic
;
Ethyl 2-[2-acetyl-5-(3-methylbut-2-enyloxy)phenoxy]acetate
;
_space_group_IT_number 2
_symmetry_cell_setting triclinic
_symmetry_space_group_name_Hall '-P 1'
_symmetry_space_group_name_H-M 'P -1'
_atom_sites_solution_hydrogens geom
_atom_sites_solution_primary direct
_atom_sites_solution_secondary difmap
_cell_angle_alpha 108.837(6)
_cell_angle_beta 90.689(6)
_cell_angle_gamma 94.101(6)
_cell_formula_units_Z 2
_cell_length_a 8.271(3)
_cell_length_b 9.663(3)
_cell_length_c 10.514(4)
_cell_measurement_reflns_used 2006
_cell_measurement_temperature 294(2)
_cell_measurement_theta_max 26.20
_cell_measurement_theta_min 3.15
_cell_volume 792.7(5)
_computing_cell_refinement 'SAINT (Bruker, 1997)'
_computing_data_collection 'SMART (Bruker, 1997)'
_computing_data_reduction SAINT
_computing_molecular_graphics 'SHELXTL (Bruker, 1997)'
_computing_publication_material SHELXTL
_computing_structure_refinement 'SHELXL97 (Sheldrick, 1997)'
_computing_structure_solution 'SHELXS97 (Sheldrick, 1997)'
_diffrn_ambient_temperature 294(2)
_diffrn_measured_fraction_theta_full 0.992
_diffrn_measured_fraction_theta_max 0.992
_diffrn_measurement_device_type 'Bruker SMART 1000 CCD'
_diffrn_measurement_method \w
_diffrn_radiation_monochromator graphite
_diffrn_radiation_source 'fine-focus sealed tube'
_diffrn_radiation_type MoK\a
_diffrn_radiation_wavelength 0.71073
_diffrn_reflns_av_R_equivalents 0.0263
_diffrn_reflns_av_sigmaI/netI 0.0372
_diffrn_reflns_limit_h_max 9
_diffrn_reflns_limit_h_min -9
_diffrn_reflns_limit_k_max 10
_diffrn_reflns_limit_k_min -11
_diffrn_reflns_limit_l_max 12
_diffrn_reflns_limit_l_min -12
_diffrn_reflns_number 4147
_diffrn_reflns_theta_full 25.02
_diffrn_reflns_theta_max 25.02
_diffrn_reflns_theta_min 2.05
_diffrn_standards_number 0
_exptl_absorpt_coefficient_mu 0.094
_exptl_absorpt_correction_T_max 0.976
_exptl_absorpt_correction_T_min 0.954
_exptl_absorpt_correction_type multi-scan
_exptl_absorpt_process_details '(SADABS; Sheldrick, 1996)'
_exptl_crystal_colour colourless
_exptl_crystal_density_diffrn 1.284
_exptl_crystal_density_method 'not measured'
_exptl_crystal_description block
_exptl_crystal_F_000 328
_exptl_crystal_size_max 0.34
_exptl_crystal_size_mid 0.30
_exptl_crystal_size_min 0.26
_refine_diff_density_max 0.166
_refine_diff_density_min -0.155
_refine_ls_extinction_coef 0.034(5)
_refine_ls_extinction_expression Fc^*^=kFc[1+0.001xFc^2^\l^3^/sin(2\q)]^-1/4^
_refine_ls_extinction_method 'SHELXL97 (Sheldrick, 1997)'
_refine_ls_goodness_of_fit_ref 1.032
_refine_ls_hydrogen_treatment constr
_refine_ls_matrix_type full
_refine_ls_number_parameters 204
_refine_ls_number_reflns 2779
_refine_ls_number_restraints 0
_refine_ls_restrained_S_all 1.032
_refine_ls_R_factor_all 0.0550
_refine_ls_R_factor_gt 0.0390
_refine_ls_shift/su_max 0.000
_refine_ls_shift/su_mean 0.000
_refine_ls_structure_factor_coef Fsqd
_refine_ls_weighting_details 'calc w=1/[\s^2^(Fo^2^)+(0.0467P)^2^+0.1875P] where P=(Fo^2^+2Fc^2^)/3'
_refine_ls_weighting_scheme calc
_refine_ls_wR_factor_gt 0.0954
_refine_ls_wR_factor_ref 0.1087
_reflns_number_gt 2119
_reflns_number_total 2779
_reflns_threshold_expression I>2\s(I)
_cod_data_source_file hb2518.cif
_cod_data_source_block I
_cod_depositor_comments
;
The following automatic conversions were performed:
'_symmetry_cell_setting' value 'Triclinic' changed to 'triclinic'
according to '/home/saulius/struct/CIF-dictionaries/cif_core.dic'
dictionary named 'cif_core.dic' version 2.4.1 from 2010-06-29.

Automatic conversion script
Id: cif_fix_enum 1527 2010-12-29 10:47:43Z saulius 

The following automatic conversions were performed:

'_symmetry_cell_setting' value 'Triclinic' changed to 'triclinic'
according to /home/saulius/struct/CIF-dictionaries/cif_core.dic
dictionary named 'cif_core.dic' version 2.4.1 from 2010-06-29.

Automatic conversion script
Id: cif_fix_values 1715 2011-07-08 13:25:40Z adriana 
;
_cod_database_code 2215923
_cod_database_fobs_code 2215923

loop_
_symmetry_equiv_pos_as_xyz
'x, y, z'
'-x, -y, -z'

loop_
_atom_site_type_symbol
_atom_site_label
_atom_site_fract_x
_atom_site_fract_y
_atom_site_fract_z
_atom_site_U_iso_or_equiv
_atom_site_adp_type
_atom_site_calc_flag
_atom_site_refinement_flags
_atom_site_occupancy
O O1 0.34331(13) 0.16237(13) 0.45657(12) 0.0523(3) Uani d . 1
O O2 0.01594(14) -0.08029(15) 0.29291(13) 0.0662(4) Uani d . 1
O O3 0.28162(13) -0.08099(13) 0.27446(12) 0.0517(3) Uani d . 1
O O4 0.82619(14) 0.29474(17) 0.52084(15) 0.0751(4) Uani d . 1
O O5 0.23306(13) 0.61679(13) 0.78407(12) 0.0554(4) Uani d . 1
C C1 0.39009(18) 0.29473(17) 0.54707(15) 0.0401(4) Uani d . 1
C C2 0.27944(18) 0.38430(17) 0.62136(15) 0.0427(4) Uani d . 1
H H2 0.1696 0.3534 0.6117 0.051 Uiso calc R 1
C C3 0.33193(19) 0.51963(18) 0.70987(15) 0.0436(4) Uani d . 1
C C4 0.4951(2) 0.56354(19) 0.72555(17) 0.0490(4) Uani d . 1
H H4 0.5314 0.6547 0.7858 0.059 Uiso calc R 1
C C5 0.60211(19) 0.47321(19) 0.65274(17) 0.0475(4) Uani d . 1
H H5 0.7119 0.5044 0.6646 0.057 Uiso calc R 1
C C6 0.55584(18) 0.33658(18) 0.56134(15) 0.0413(4) Uani d . 1
C C7 0.6866(2) 0.2509(2) 0.48763(17) 0.0487(4) Uani d . 1
C C8 0.6515(2) 0.1141(2) 0.3735(2) 0.0629(5) Uani d . 1
H H8A 0.7514 0.0783 0.3356 0.094 Uiso calc R 1
H H8B 0.5856 0.1333 0.3063 0.094 Uiso calc R 1
H H8C 0.5946 0.0417 0.4047 0.094 Uiso calc R 1
C C9 0.17736(18) 0.11706(19) 0.43778(17) 0.0489(4) Uani d . 1
H H9A 0.1194 0.1908 0.4161 0.059 Uiso calc R 1
H H9B 0.1357 0.1068 0.5204 0.059 Uiso calc R 1
C C10 0.14942(19) -0.02523(19) 0.32741(16) 0.0463(4) Uani d . 1
C C11 0.2603(2) -0.21987(19) 0.16799(18) 0.0552(5) Uani d . 1
H H11A 0.1845 -0.2142 0.0991 0.066 Uiso calc R 1
H H11B 0.2181 -0.2961 0.2030 0.066 Uiso calc R 1
C C12 0.4202(3) -0.2529(2) 0.1116(2) 0.0712(6) Uani d . 1
H H12A 0.4613 -0.1761 0.0784 0.107 Uiso calc R 1
H H12B 0.4103 -0.3445 0.0392 0.107 Uiso calc R 1
H H12C 0.4936 -0.2598 0.1804 0.107 Uiso calc R 1
C C13 0.06248(19) 0.58754(19) 0.75686(18) 0.0510(4) Uani d . 1
H H13A 0.0214 0.5093 0.7897 0.061 Uiso calc R 1
H H13B 0.0388 0.5575 0.6608 0.061 Uiso calc R 1
C C14 -0.0144(2) 0.72352(19) 0.82578(17) 0.0478(4) Uani d . 1
H H14 0.0133 0.8030 0.7966 0.057 Uiso calc R 1
C C15 -0.11704(19) 0.74632(17) 0.92300(16) 0.0437(4) Uani d . 1
C C16 -0.1704(2) 0.6375(2) 0.98913(19) 0.0587(5) Uani d . 1
H H16A -0.1138 0.5507 0.9531 0.088 Uiso calc R 1
H H16B -0.2850 0.6129 0.9730 0.088 Uiso calc R 1
H H16C -0.1470 0.6784 1.0842 0.088 Uiso calc R 1
C C17 -0.1906(2) 0.8888(2) 0.9761(2) 0.0615(5) Uani d . 1
H H17A -0.1407 0.9572 0.9367 0.092 Uiso calc R 1
H H17B -0.1737 0.9265 1.0721 0.092 Uiso calc R 1
H H17C -0.3048 0.8746 0.9539 0.092 Uiso calc R 1

loop_
_atom_site_aniso_label
_atom_site_aniso_U_11
_atom_site_aniso_U_22
_atom_site_aniso_U_33
_atom_site_aniso_U_12
_atom_site_aniso_U_13
_atom_site_aniso_U_23
O1 0.0314(6) 0.0518(7) 0.0579(7) 0.0009(5) 0.0063(5) -0.0039(6)
O2 0.0364(7) 0.0719(9) 0.0689(9) -0.0024(6) -0.0001(6) -0.0051(7)
O3 0.0376(6) 0.0504(7) 0.0534(7) 0.0022(5) 0.0063(5) -0.0021(5)
O4 0.0318(7) 0.0928(11) 0.0856(10) 0.0073(7) 0.0039(6) 0.0078(8)
O5 0.0402(6) 0.0567(7) 0.0521(7) 0.0063(5) -0.0015(5) -0.0064(6)
C1 0.0356(8) 0.0455(9) 0.0364(8) 0.0019(7) 0.0019(6) 0.0096(7)
C2 0.0301(8) 0.0513(10) 0.0415(9) 0.0020(7) 0.0028(7) 0.0080(7)
C3 0.0400(9) 0.0489(9) 0.0375(9) 0.0071(7) 0.0017(7) 0.0070(7)
C4 0.0414(9) 0.0497(10) 0.0479(10) -0.0004(8) -0.0056(8) 0.0060(8)
C5 0.0316(8) 0.0582(10) 0.0500(10) -0.0016(8) -0.0039(7) 0.0151(8)
C6 0.0320(8) 0.0514(10) 0.0410(9) 0.0042(7) 0.0013(7) 0.0154(7)
C7 0.0345(9) 0.0623(11) 0.0522(10) 0.0080(8) 0.0066(7) 0.0214(9)
C8 0.0434(10) 0.0638(12) 0.0734(13) 0.0123(9) 0.0167(9) 0.0086(10)
C9 0.0323(8) 0.0542(10) 0.0499(10) 0.0029(7) 0.0029(7) 0.0030(8)
C10 0.0351(9) 0.0534(10) 0.0457(9) 0.0035(8) 0.0034(7) 0.0094(8)
C11 0.0524(10) 0.0487(10) 0.0510(10) 0.0029(8) 0.0034(8) -0.0024(8)
C12 0.0651(13) 0.0719(13) 0.0625(13) 0.0082(10) 0.0206(10) 0.0013(10)
C13 0.0373(9) 0.0543(10) 0.0504(10) 0.0044(8) 0.0034(7) 0.0017(8)
C14 0.0431(9) 0.0459(9) 0.0500(10) 0.0028(7) 0.0020(8) 0.0093(8)
C15 0.0350(8) 0.0425(9) 0.0459(9) 0.0017(7) -0.0030(7) 0.0042(7)
C16 0.0515(11) 0.0604(12) 0.0627(12) 0.0071(9) 0.0078(9) 0.0173(9)
C17 0.0509(11) 0.0504(11) 0.0746(13) 0.0097(9) 0.0103(9) 0.0069(9)

loop_
_atom_type_symbol
_atom_type_description
_atom_type_scat_dispersion_real
_atom_type_scat_dispersion_imag
_atom_type_scat_source
C C 0.0033 0.0016 'International Tables Vol C Tables 4.2.6.8 and 6.1.1.4'
H H 0.0000 0.0000 'International Tables Vol C Tables 4.2.6.8 and 6.1.1.4'
O O 0.0106 0.0060 'International Tables Vol C Tables 4.2.6.8 and 6.1.1.4'

loop_
_geom_angle_atom_site_label_1
_geom_angle_atom_site_label_2
_geom_angle_atom_site_label_3
_geom_angle
C1 O1 C9 118.66(13)
C10 O3 C11 116.17(13)
C3 O5 C13 118.37(12)
O1 C1 C2 121.63(14)
O1 C1 C6 116.88(14)
C2 C1 C6 121.49(15)
C3 C2 C1 119.71(14)
C3 C2 H2 120.1
C1 C2 H2 120.1
O5 C3 C2 124.21(14)
O5 C3 C4 115.94(14)
C2 C3 C4 119.85(15)
C5 C4 C3 119.53(16)
C5 C4 H4 120.2
C3 C4 H4 120.2
C4 C5 C6 123.02(15)
C4 C5 H5 118.5
C6 C5 H5 118.5
C5 C6 C1 116.38(15)
C5 C6 C7 116.88(14)
C1 C6 C7 126.73(15)
O4 C7 C8 119.01(17)
O4 C7 C6 119.05(17)
C8 C7 C6 121.94(15)
C7 C8 H8A 109.5
C7 C8 H8B 109.5
H8A C8 H8B 109.5
C7 C8 H8C 109.5
H8A C8 H8C 109.5
H8B C8 H8C 109.5
O1 C9 C10 110.65(13)
O1 C9 H9A 109.5
C10 C9 H9A 109.5
O1 C9 H9B 109.5
C10 C9 H9B 109.5
H9A C9 H9B 108.1
O2 C10 O3 124.59(16)
O2 C10 C9 121.11(15)
O3 C10 C9 114.29(13)
O3 C11 C12 107.18(14)
O3 C11 H11A 110.3
C12 C11 H11A 110.3
O3 C11 H11B 110.3
C12 C11 H11B 110.3
H11A C11 H11B 108.5
C11 C12 H12A 109.5
C11 C12 H12B 109.5
H12A C12 H12B 109.5
C11 C12 H12C 109.5
H12A C12 H12C 109.5
H12B C12 H12C 109.5
O5 C13 C14 107.62(13)
O5 C13 H13A 110.2
C14 C13 H13A 110.2
O5 C13 H13B 110.2
C14 C13 H13B 110.2
H13A C13 H13B 108.5
C15 C14 C13 128.05(17)
C15 C14 H14 116.0
C13 C14 H14 116.0
C14 C15 C16 124.75(16)
C14 C15 C17 121.01(17)
C16 C15 C17 114.24(16)
C15 C16 H16A 109.5
C15 C16 H16B 109.5
H16A C16 H16B 109.5
C15 C16 H16C 109.5
H16A C16 H16C 109.5
H16B C16 H16C 109.5
C15 C17 H17A 109.5
C15 C17 H17B 109.5
H17A C17 H17B 109.5
C15 C17 H17C 109.5
H17A C17 H17C 109.5
H17B C17 H17C 109.5

loop_
_geom_bond_atom_site_label_1
_geom_bond_atom_site_label_2
_geom_bond_distance
O1 C1 1.3510(19)
O1 C9 1.4023(19)
O2 C10 1.1896(19)
O3 C10 1.304(2)
O3 C11 1.441(2)
O4 C7 1.208(2)
O5 C3 1.3457(19)
O5 C13 1.4260(19)
C1 C2 1.375(2)
C1 C6 1.394(2)
C2 C3 1.374(2)
C2 H2 0.9300
C3 C4 1.377(2)
C4 C5 1.351(2)
C4 H4 0.9300
C5 C6 1.383(2)
C5 H5 0.9300
C6 C7 1.480(2)
C7 C8 1.478(3)
C8 H8A 0.9600
C8 H8B 0.9600
C8 H8C 0.9600
C9 C10 1.486(2)
C9 H9A 0.9700
C9 H9B 0.9700
C11 C12 1.470(3)
C11 H11A 0.9700
C11 H11B 0.9700
C12 H12A 0.9600
C12 H12B 0.9600
C12 H12C 0.9600
C13 C14 1.474(2)
C13 H13A 0.9700
C13 H13B 0.9700
C14 C15 1.310(2)
C14 H14 0.9300
C15 C16 1.482(2)
C15 C17 1.486(2)
C16 H16A 0.9600
C16 H16B 0.9600
C16 H16C 0.9600
C17 H17A 0.9600
C17 H17B 0.9600
C17 H17C 0.9600

loop_
_geom_hbond_atom_site_label_D
_geom_hbond_atom_site_label_H
_geom_hbond_atom_site_label_A
_geom_hbond_site_symmetry_A
_geom_hbond_distance_DH
_geom_hbond_distance_HA
_geom_hbond_distance_DA
_geom_hbond_angle_DHA
C9 H9B O2 2_556 0.97 2.41 3.373(2) 170

loop_
_geom_torsion_atom_site_label_1
_geom_torsion_atom_site_label_2
_geom_torsion_atom_site_label_3
_geom_torsion_atom_site_label_4
_geom_torsion
C9 O1 C1 C2 0.7(2)
C9 O1 C1 C6 -179.11(15)
O1 C1 C2 C3 -178.37(15)
C6 C1 C2 C3 1.4(2)
C13 O5 C3 C2 -9.0(2)
C13 O5 C3 C4 170.27(15)
C1 C2 C3 O5 177.99(15)
C1 C2 C3 C4 -1.3(2)
O5 C3 C4 C5 -178.82(15)
C2 C3 C4 C5 0.5(3)
C3 C4 C5 C6 0.2(3)
C4 C5 C6 C1 0.0(3)
C4 C5 C6 C7 179.18(16)
O1 C1 C6 C5 179.03(14)
C2 C1 C6 C5 -0.8(2)
O1 C1 C6 C7 -0.1(2)
C2 C1 C6 C7 -179.87(15)
C5 C6 C7 O4 8.6(2)
C1 C6 C7 O4 -172.29(17)
C5 C6 C7 C8 -170.68(16)
C1 C6 C7 C8 8.4(3)
C1 O1 C9 C10 175.61(14)
C11 O3 C10 O2 -0.7(3)
C11 O3 C10 C9 179.33(15)
O1 C9 C10 O2 -177.66(16)
O1 C9 C10 O3 2.3(2)
C10 O3 C11 C12 172.84(16)
C3 O5 C13 C14 -166.29(15)
O5 C13 C14 C15 -116.58(19)
C13 C14 C15 C16 3.5(3)
C13 C14 C15 C17 -176.47(16)

loop_
_cod_related_entry_id
_cod_related_entry_database
_cod_related_entry_code
1 ChemSpider 14659243
